data_1559915
loop_
_publ_author_name
'Setifi, Zouaoui'
'Geiger, David'
'Jelsch, Christian'
'Maris, Thierry'
'Glidewell, Christopher'
'Mirzaei, Masoud'
'Arefian, Mina'
'Setifi, Fatima'

_publ_section_title
;
 The first Fe(II) complex bearing end-to-end dicyanamide as a double
 bridging ligand: Crystallography study and Hirshfeld surface analysis;
 completed with a CSD survey
;
_journal_name_full 'Journal of Molecular Structure'
_journal_page_first 697
_journal_page_last 706
_journal_paper_doi 10.1016/j.molstruc.2018.07.049
_journal_volume 1173
_journal_year 2018
_chemical_formula_moiety '2(C14 H8 Fe N8), 0.4815(C10 H8 N2), C2 H6 O'
_chemical_formula_sum 'C34.82 H25.85 Fe2 N16.96 O'
_chemical_formula_weight 809.54
_chemical_name_systematic
;
catena-[bis(\m-4,4'-bipyridine)-tetrakis(\m-dicyanamido)-di-iron 
4,4'-bipyridine ethanol solvate]
;
_space_group_crystal_system monoclinic
_space_group_IT_number 12
_space_group_name_Hall '-C 2y'
_space_group_name_H-M_alt 'C 1 2/m 1'
_atom_sites_solution_hydrogens mixed
_audit_creation_method SHELXL-2014
_cell_angle_alpha 90
_cell_angle_beta 91.379(18)
_cell_angle_gamma 90
_cell_formula_units_Z 4
_cell_length_a 19.908(9)
_cell_length_b 14.944(8)
_cell_length_c 12.194(6)
_cell_measurement_reflns_used 3796
_cell_measurement_temperature 200(2)
_cell_measurement_theta_max 26.370
_cell_measurement_theta_min 2.369
_cell_volume 3627(3)
_computing_cell_refinement 'APEXII (Bruker, 2008)'
_computing_data_collection 'APEXII (Bruker, 2008)'
_computing_data_reduction 'SAINT (Bruker, 2008)'
_computing_molecular_graphics 'PLATON (Spek, 2009)'
_computing_publication_material 'SHELXL-2014 and PLATON'
_computing_structure_refinement 'SHELXL-2014 (Sheldrick, 2015)'
_computing_structure_solution 'SHELXS-97 (Sheldrick, 2008)'
_diffrn_ambient_temperature 200(2)
_diffrn_measured_fraction_theta_full 0.987
_diffrn_measured_fraction_theta_max 0.982
_diffrn_measurement_device_type 'Bruker SMART X2S benchtop'
_diffrn_measurement_method '\w scans'
_diffrn_radiation_monochromator 'doubly curved silicon crystal'
_diffrn_radiation_type MoK\a
_diffrn_radiation_wavelength 0.71073
_diffrn_reflns_av_R_equivalents 0.0472
_diffrn_reflns_av_unetI/netI 0.0463
_diffrn_reflns_Laue_measured_fraction_full 0.987
_diffrn_reflns_Laue_measured_fraction_max 0.982
_diffrn_reflns_limit_h_max 24
_diffrn_reflns_limit_h_min -15
_diffrn_reflns_limit_k_max 18
_diffrn_reflns_limit_k_min -17
_diffrn_reflns_limit_l_max 12
_diffrn_reflns_limit_l_min -15
_diffrn_reflns_number 15510
_diffrn_reflns_point_group_measured_fraction_full 0.987
_diffrn_reflns_point_group_measured_fraction_max 0.982
_diffrn_reflns_theta_full 25.242
_diffrn_reflns_theta_max 26.370
_diffrn_reflns_theta_min 2.404
_diffrn_source 'fine-focus sealed tube'
_diffrn_standards_decay_% 0
_diffrn_standards_interval_count 0
_diffrn_standards_interval_time 0
_diffrn_standards_number 0
_exptl_absorpt_coefficient_mu 0.856
_exptl_absorpt_correction_T_max 0.843
_exptl_absorpt_correction_T_min 0.815
_exptl_absorpt_correction_type multi-scan
_exptl_absorpt_process_details 'SADABS (Sheldrick, 2003)'
_exptl_crystal_colour orange
_exptl_crystal_density_diffrn 1.483
_exptl_crystal_description plate
_exptl_crystal_F_000 1654
_exptl_crystal_size_max 0.500
_exptl_crystal_size_mid 0.500
_exptl_crystal_size_min 0.200
_refine_diff_density_max 0.656
_refine_diff_density_min -0.406
_refine_diff_density_rms 0.069
_refine_ls_extinction_coef .
_refine_ls_extinction_method none
_refine_ls_goodness_of_fit_ref 1.032
_refine_ls_hydrogen_treatment mixed
_refine_ls_matrix_type full
_refine_ls_number_parameters 280
_refine_ls_number_reflns 3794
_refine_ls_number_restraints 65
_refine_ls_restrained_S_all 1.039
_refine_ls_R_factor_all 0.0841
_refine_ls_R_factor_gt 0.0430
_refine_ls_shift/su_max 0.001
_refine_ls_shift/su_mean 0.000
_refine_ls_structure_factor_coef Fsqd
_refine_ls_weighting_details 'w=1/[\s^2^(Fo^2^)+(0.0554P)^2^+3.1655P] where P=(Fo^2^+2Fc^2^)/3'
_refine_ls_weighting_scheme calc
_refine_ls_wR_factor_gt 0.1059
_refine_ls_wR_factor_ref 0.1252
_reflns_Friedel_coverage 0.000
_reflns_Friedel_fraction_full .
_reflns_Friedel_fraction_max .
_reflns_number_gt 2246
_reflns_number_total 3794
_reflns_threshold_expression 'I > 2\s(I)'
_cod_data_source_file scanacg_v02.cif
_cod_data_source_block scanacg
_cod_original_sg_symbol_H-M 'C 2/m'
_cod_database_code 1559915

loop_
_space_group_symop_id
_space_group_symop_operation_xyz
1 'x, y, z'
2 '-x, y, -z'
3 'x+1/2, y+1/2, z'
4 '-x+1/2, y+1/2, -z'
5 '-x, -y, -z'
6 'x, -y, z'
7 '-x+1/2, -y+1/2, -z'
8 'x+1/2, -y+1/2, z'

loop_
_atom_site_label
_atom_site_type_symbol
_atom_site_fract_x
_atom_site_fract_y
_atom_site_fract_z
_atom_site_U_iso_or_equiv
_atom_site_adp_type
_atom_site_occupancy
_atom_site_site_symmetry_order
_atom_site_calc_flag
_atom_site_refinement_flags_posn
_atom_site_refinement_flags_adp
_atom_site_refinement_flags_occupancy
_atom_site_disorder_assembly
_atom_site_disorder_group
Fe1 Fe 0.24313(2) 0.24916(3) 0.76678(3) 0.02170(15) Uani 1 1 d . . . . .
N11 N 0.34215(10) 0.24941(18) 0.85579(19) 0.0262(5) Uani 1 1 d . . . . .
C12 C 0.37567(15) 0.1744(2) 0.8794(3) 0.0421(9) Uani 1 1 d . . . . .
H12 H 0.3559 0.1192 0.8571 0.050 Uiso 1 1 calc R U . . .
C13 C 0.43715(14) 0.1715(2) 0.9339(3) 0.0419(9) Uani 1 1 d . . . . .
H13 H 0.4588 0.1157 0.9469 0.050 Uiso 1 1 calc R U . . .
C14 C 0.46725(12) 0.2506(2) 0.9698(2) 0.0250(6) Uani 1 1 d . . . . .
C15 C 0.43202(14) 0.3290(2) 0.9472(3) 0.0390(9) Uani 1 1 d . . . . .
H15 H 0.4498 0.3851 0.9702 0.047 Uiso 1 1 calc R U . . .
C16 C 0.37077(14) 0.3249(2) 0.8910(3) 0.0372(9) Uani 1 1 d . . . . .
H16 H 0.3478 0.3795 0.8766 0.045 Uiso 1 1 calc R U . . .
N21 N 0.14848(10) 0.24505(17) 0.66857(19) 0.0264(5) Uani 1 1 d . . . . .
C22 C 0.15021(13) 0.2465(2) 0.5597(2) 0.0364(8) Uani 1 1 d . . . . .
H22 H 0.1930 0.2483 0.5269 0.044 Uiso 1 1 calc R U . . .
C23 C 0.09423(13) 0.2456(2) 0.4915(2) 0.0364(8) Uani 1 1 d . . . . .
H23 H 0.0992 0.2469 0.4142 0.044 Uiso 1 1 calc R U . . .
C24 C 0.03075(12) 0.2430(2) 0.5351(2) 0.0261(7) Uani 1 1 d . . . . .
C25 C 0.02883(14) 0.2401(3) 0.6490(3) 0.0460(10) Uani 1 1 d . . . . .
H25 H -0.0132 0.2375 0.6842 0.055 Uiso 1 1 calc R U . . .
C26 C 0.08737(14) 0.2410(2) 0.7108(2) 0.0425(9) Uani 1 1 d . . . . .
H26 H 0.0842 0.2385 0.7883 0.051 Uiso 1 1 calc R U . . .
N31 N 0.28202(12) 0.14640(18) 0.6591(2) 0.0321(6) Uani 1 1 d . . . . .
C32 C 0.30281(14) 0.0760(2) 0.6442(3) 0.0307(7) Uani 1 1 d . . . . .
N33 N 0.3342(2) 0.0000 0.6288(4) 0.0584(13) Uani 1 2 d S T P . .
N41 N 0.20864(12) 0.14422(18) 0.8693(2) 0.0342(7) Uani 1 1 d . . . . .
C42 C 0.19878(14) 0.0749(2) 0.9070(2) 0.0289(7) Uani 1 1 d . . . . .
N43 N 0.1855(2) 0.0000 0.9575(3) 0.0438(11) Uani 1 2 d S T P . .
N51 N 0.20335(12) 0.35473(18) 0.8662(2) 0.0327(6) Uani 1 1 d . . . . .
C52 C 0.18532(14) 0.4242(2) 0.8924(2) 0.0305(7) Uani 1 1 d . . . . .
N53 N 0.1607(2) 0.5000 0.9278(4) 0.0488(11) Uani 1 2 d S T P . .
N61 N 0.27816(12) 0.35458(18) 0.6613(2) 0.0324(6) Uani 1 1 d . . . . .
C62 C 0.27968(15) 0.4240(2) 0.6234(3) 0.0321(8) Uani 1 1 d . . . . .
N63 N 0.2826(2) 0.5000 0.5686(3) 0.0557(12) Uani 1 2 d S T P . .
N71 N 0.0300(4) 0.0000 0.7897(5) 0.091(2) Uani 0.963(6) 2 d S TU P . .
C72 C 0.0779(4) 0.0000 0.7187(6) 0.090(2) Uani 0.963(6) 2 d S TU P . .
H72 H 0.1226 0.0000 0.7474 0.107 Uiso 0.963(6) 2 calc R U P . .
C73 C 0.0701(3) 0.0000 0.6071(5) 0.0629(18) Uani 0.963(6) 2 d S TU P . .
H73 H 0.1084 0.0000 0.5620 0.075 Uiso 0.963(6) 2 calc R U P . .
C74 C 0.0068(3) 0.0000 0.5607(4) 0.0495(14) Uani 0.963(6) 2 d S TU P . .
C75 C -0.0452(3) 0.0000 0.6352(5) 0.079(2) Uani 0.963(6) 2 d S TU P . .
H75 H -0.0907 0.0000 0.6096 0.095 Uiso 0.963(6) 2 calc R U P . .
C76 C -0.0304(4) 0.0000 0.7448(6) 0.090(2) Uani 0.963(6) 2 d S TU P . .
H76 H -0.0672 0.0000 0.7930 0.108 Uiso 0.963(6) 2 calc R U P . .
O81 O 0.4811(5) 0.0000 0.1920(9) 0.198(5) Uani 0.694(9) 2 d DS TU P A 1
H81 H 0.5192(11) 0.0000 0.164(2) 0.298 Uiso 0.694(9) 2 d DS U P A 1
C82 C 0.4898(6) 0.0000 0.3092(10) 0.198(7) Uani 0.694(9) 2 d DS TU P A 1
H82A H 0.5147 0.0539 0.3342 0.238 Uiso 0.347(4) 1 calc R U P A 1
H82B H 0.5147 -0.0539 0.3342 0.238 Uiso 0.347(4) 1 calc R U P A 1
C83 C 0.4194(5) 0.0000 0.3531(10) 0.114(4) Uani 0.694(9) 2 d DS TU P A 1
H83A H 0.4216 0.0000 0.4334 0.171 Uiso 0.694(9) 2 calc R U P A 1
H83B H 0.3955 0.0535 0.3271 0.171 Uiso 0.347(4) 1 calc R U P A 1
H83C H 0.3955 -0.0535 0.3271 0.171 Uiso 0.347(4) 1 calc R U P A 1
O91 O 0.5334(10) 0.0000 0.275(2) 0.198(5) Uani 0.306(9) 2 d DS TU P A 2
H91 H 0.541(2) 0.0000 0.208(2) 0.298 Uiso 0.306(9) 2 d DS U P A 2
C92 C 0.4621(10) 0.0000 0.289(2) 0.198(7) Uani 0.306(9) 2 d DS TU P A 2
H92A H 0.4414 -0.0539 0.2553 0.238 Uiso 0.153(4) 1 calc R U P A 2
H92B H 0.4414 0.0539 0.2553 0.238 Uiso 0.153(4) 1 calc R U P A 2
C93 C 0.4531(12) 0.0000 0.412(2) 0.114(4) Uani 0.306(9) 2 d DS TU P A 2
H93A H 0.4050 0.0000 0.4273 0.171 Uiso 0.306(9) 2 calc R U P A 2
H93B H 0.4741 -0.0535 0.4436 0.171 Uiso 0.153(4) 1 calc R U P A 2
H93C H 0.4741 0.0535 0.4436 0.171 Uiso 0.153(4) 1 calc R U P A 2

loop_
_atom_site_aniso_label
_atom_site_aniso_U_11
_atom_site_aniso_U_22
_atom_site_aniso_U_33
_atom_site_aniso_U_23
_atom_site_aniso_U_13
_atom_site_aniso_U_12
Fe1 0.0198(2) 0.0199(2) 0.0250(3) 0.0008(2) -0.00716(15) -0.00073(17)
N11 0.0213(10) 0.0278(13) 0.0291(13) -0.0027(14) -0.0061(9) 0.0001(12)
C12 0.0379(17) 0.025(2) 0.062(3) -0.0009(18) -0.0253(18) -0.0057(14)
C13 0.0346(17) 0.028(2) 0.062(2) 0.0025(18) -0.0272(17) -0.0009(14)
C14 0.0185(12) 0.0339(17) 0.0224(15) 0.0007(16) -0.0041(11) 0.0025(14)
C15 0.0365(17) 0.024(2) 0.056(2) -0.0089(17) -0.0182(17) 0.0009(14)
C16 0.0283(15) 0.030(2) 0.052(2) -0.0105(17) -0.0176(15) 0.0070(14)
N21 0.0203(10) 0.0352(15) 0.0236(13) -0.0003(13) -0.0053(9) -0.0006(11)
C22 0.0180(12) 0.063(2) 0.0278(17) 0.0001(19) -0.0026(12) -0.0012(15)
C23 0.0220(13) 0.066(2) 0.0207(15) -0.0009(18) -0.0028(11) 0.0001(16)
C24 0.0203(13) 0.0336(18) 0.0239(15) 0.0001(15) -0.0064(11) -0.0016(13)
C25 0.0211(14) 0.091(3) 0.0260(17) 0.001(2) 0.0015(12) -0.0013(17)
C26 0.0268(15) 0.081(3) 0.0195(16) 0.0052(19) -0.0027(12) -0.0015(17)
N31 0.0350(13) 0.0250(16) 0.0360(16) -0.0023(13) -0.0022(12) 0.0016(12)
C32 0.0323(15) 0.0245(19) 0.0356(19) 0.0028(16) 0.0048(14) -0.0043(14)
N33 0.046(2) 0.028(3) 0.102(4) 0.000 0.024(2) 0.000
N41 0.0398(14) 0.0288(17) 0.0336(16) 0.0063(14) -0.0053(12) -0.0070(12)
C42 0.0338(16) 0.030(2) 0.0228(17) -0.0011(16) -0.0023(13) -0.0005(14)
N43 0.076(3) 0.024(2) 0.033(2) 0.000 0.018(2) 0.000
N51 0.0357(14) 0.0305(17) 0.0317(16) -0.0031(14) -0.0040(12) 0.0022(12)
C52 0.0301(15) 0.033(2) 0.0290(18) -0.0017(16) 0.0025(14) -0.0003(14)
N53 0.058(3) 0.025(2) 0.065(3) 0.000 0.029(2) 0.000
N61 0.0388(14) 0.0216(16) 0.0364(16) 0.0002(13) -0.0016(12) -0.0005(12)
C62 0.0405(17) 0.025(2) 0.0304(19) -0.0057(16) 0.0032(14) 0.0001(15)
N63 0.098(4) 0.028(3) 0.041(3) 0.000 0.013(3) 0.000
N71 0.117(5) 0.094(5) 0.060(4) 0.000 -0.023(3) 0.000
C72 0.097(5) 0.099(7) 0.071(4) 0.000 -0.037(3) 0.000
C73 0.054(3) 0.071(5) 0.063(4) 0.000 -0.020(3) 0.000
C74 0.055(3) 0.042(3) 0.051(3) 0.000 -0.010(2) 0.000
C75 0.065(4) 0.110(6) 0.063(4) 0.000 -0.001(3) 0.000
C76 0.112(5) 0.106(7) 0.052(4) 0.000 0.007(3) 0.000
O81 0.116(7) 0.240(14) 0.240(10) 0.000 0.037(7) 0.000
C82 0.125(9) 0.280(19) 0.191(10) 0.000 0.022(7) 0.000
C83 0.096(8) 0.104(9) 0.142(9) 0.000 -0.003(6) 0.000
O91 0.116(7) 0.240(14) 0.240(10) 0.000 0.037(7) 0.000
C92 0.125(9) 0.280(19) 0.191(10) 0.000 0.022(7) 0.000
C93 0.096(8) 0.104(9) 0.142(9) 0.000 -0.003(6) 0.000

loop_
_atom_type_symbol
_atom_type_description
_atom_type_scat_dispersion_real
_atom_type_scat_dispersion_imag
_atom_type_scat_source
C C 0.0033 0.0016 'International Tables Vol C Tables 4.2.6.8 and 6.1.1.4'
H H 0.0000 0.0000 'International Tables Vol C Tables 4.2.6.8 and 6.1.1.4'
N N 0.0061 0.0033 'International Tables Vol C Tables 4.2.6.8 and 6.1.1.4'
O O 0.0106 0.0060 'International Tables Vol C Tables 4.2.6.8 and 6.1.1.4'
Fe Fe 0.3463 0.8444 'International Tables Vol C Tables 4.2.6.8 and 6.1.1.4'

loop_
_geom_angle_atom_site_label_1
_geom_angle_atom_site_label_2
_geom_angle_atom_site_label_3
_geom_angle
_geom_angle_site_symmetry_1
_geom_angle_site_symmetry_3
N41 Fe1 N51 94.64(11) . .
N41 Fe1 N61 179.36(10) . .
N51 Fe1 N61 85.95(11) . .
N41 Fe1 N31 87.64(11) . .
N51 Fe1 N31 177.14(10) . .
N61 Fe1 N31 91.76(10) . .
N41 Fe1 N21 90.84(9) . .
N51 Fe1 N21 90.30(9) . .
N61 Fe1 N21 88.91(9) . .
N31 Fe1 N21 87.96(9) . .
N41 Fe1 N11 90.54(9) . .
N51 Fe1 N11 93.30(9) . .
N61 Fe1 N11 89.67(9) . .
N31 Fe1 N11 88.38(9) . .
N21 Fe1 N11 176.03(9) . .
C16 N11 C12 115.8(2) . .
C16 N11 Fe1 121.7(2) . .
C12 N11 Fe1 122.4(2) . .
N11 C12 C13 124.3(3) . .
N11 C12 H12 117.8 . .
C13 C12 H12 117.8 . .
C12 C13 C14 119.7(3) . .
C12 C13 H13 120.2 . .
C14 C13 H13 120.2 . .
C15 C14 C13 116.3(2) . .
C15 C14 C14 122.15(17) . 2_657
C13 C14 C14 121.56(17) . 2_657
C16 C15 C14 119.6(3) . .
C16 C15 H15 120.2 . .
C14 C15 H15 120.2 . .
N11 C16 C15 124.2(3) . .
N11 C16 H16 117.9 . .
C15 C16 H16 117.9 . .
C22 N21 C26 115.6(2) . .
C22 N21 Fe1 119.91(18) . .
C26 N21 Fe1 124.49(19) . .
N21 C22 C23 124.3(3) . .
N21 C22 H22 117.8 . .
C23 C22 H22 117.8 . .
C22 C23 C24 120.2(3) . .
C22 C23 H23 119.9 . .
C24 C23 H23 119.9 . .
C23 C24 C25 115.6(2) . .
C23 C24 C24 122.0(3) . 2_556
C25 C24 C24 122.4(3) . 2_556
C26 C25 C24 120.3(3) . .
C26 C25 H25 119.9 . .
C24 C25 H25 119.9 . .
N21 C26 C25 124.0(3) . .
N21 C26 H26 118.0 . .
C25 C26 H26 118.0 . .
C32 N31 Fe1 151.4(3) . .
N31 C32 N33 172.7(3) . .
C32 N33 C32 119.9(4) . 6
C42 N41 Fe1 163.1(3) . .
N41 C42 N43 174.8(4) . .
C42 N43 C42 117.7(4) . 6
C52 N51 Fe1 160.5(3) . .
N51 C52 N53 174.8(4) . .
C52 N53 C52 119.5(4) . 6_565
C62 N61 Fe1 156.9(3) . .
N61 C62 N63 173.4(4) . .
C62 N63 C62 118.7(4) . 6_565
C72 N71 C76 113.7(7) . .
N71 C72 C73 126.5(7) . .
N71 C72 H72 116.7 . .
C73 C72 H72 116.7 . .
C72 C73 C74 119.5(6) . .
C72 C73 H73 120.3 . .
C74 C73 H73 120.3 . .
C73 C74 C75 114.9(5) . .
C73 C74 C74 123.5(7) . 5_556
C75 C74 C74 121.6(6) . 5_556
C76 C75 C74 119.5(6) . .
C76 C75 H75 120.2 . .
C74 C75 H75 120.2 . .
N71 C76 C75 125.8(7) . .
N71 C76 H76 117.1 . .
C75 C76 H76 117.1 . .
C82 O81 H81 109(2) . .
O81 C82 C83 105.2(9) . .
O81 C82 H82A 110.7 . .
C83 C82 H82A 110.7 . .
O81 C82 H82B 110.7 . .
C83 C82 H82B 110.7 . .
H82A C82 H82B 108.8 . .
C82 C83 H83A 109.5 . .
C82 C83 H83B 109.5 . .
H83A C83 H83B 109.5 . .
C82 C83 H83C 109.5 . .
H83A C83 H83C 109.5 . .
H83B C83 H83C 109.5 . .
C92 O91 H91 108(2) . .
O91 C92 C93 105.1(10) . .
O91 C92 H92A 110.7 . .
C93 C92 H92A 110.7 . .
O91 C92 H92B 110.7 . .
C93 C92 H92B 110.7 . .
H92A C92 H92B 108.8 . .
C92 C93 H93A 109.5 . .
C92 C93 H93B 109.5 . .
H93A C93 H93B 109.5 . .
C92 C93 H93C 109.5 . .
H93A C93 H93C 109.5 . .
H93B C93 H93C 109.5 . .

loop_
_geom_bond_atom_site_label_1
_geom_bond_atom_site_label_2
_geom_bond_distance
_geom_bond_site_symmetry_2
Fe1 N41 2.129(3) .
Fe1 N51 2.152(3) .
Fe1 N61 2.160(3) .
Fe1 N31 2.175(3) .
Fe1 N21 2.209(2) .
Fe1 N11 2.227(2) .
N11 C16 1.330(4) .
N11 C12 1.333(4) .
C12 C13 1.380(4) .
C12 H12 0.9500 .
C13 C14 1.391(4) .
C13 H13 0.9500 .
C14 C15 1.390(4) .
C14 C14 1.482(5) 2_657
C15 C16 1.386(4) .
C15 H15 0.9500 .
C16 H16 0.9500 .
N21 C22 1.329(4) .
N21 C26 1.334(3) .
C22 C23 1.375(4) .
C22 H22 0.9500 .
C23 C24 1.383(4) .
C23 H23 0.9500 .
C24 C25 1.392(4) .
C24 C24 1.477(5) 2_556
C25 C26 1.372(4) .
C25 H25 0.9500 .
C26 H26 0.9500 .
N31 C32 1.146(4) .
C32 N33 1.312(4) .
N33 C32 1.312(4) 6
N41 C42 1.152(4) .
C42 N43 1.308(4) .
N43 C42 1.308(4) 6
N51 C52 1.146(4) .
C52 N53 1.311(4) .
N53 C52 1.311(4) 6_565
N61 C62 1.137(4) .
C62 N63 1.319(4) .
N63 C62 1.319(4) 6_565
N71 C72 1.303(9) .
N71 C76 1.309(9) .
C72 C73 1.366(8) .
C72 H72 0.9500 .
C73 C74 1.370(7) .
C73 H73 0.9500 .
C74 C75 1.395(8) .
C74 C74 1.497(10) 5_556
C75 C76 1.362(8) .
C75 H75 0.9500 .
C76 H76 0.9500 .
O81 C82 1.436(7) .
O81 H81 0.840(10) .
C82 C83 1.512(7) .
C82 H82A 0.9900 .
C82 H82B 0.9900 .
C83 H83A 0.9800 .
C83 H83B 0.9800 .
C83 H83C 0.9800 .
O91 C92 1.433(7) .
O91 H91 0.838(10) .
C92 C93 1.509(7) .
C92 H92A 0.9900 .
C92 H92B 0.9900 .
C93 H93A 0.9800 .
C93 H93B 0.9800 .
C93 H93C 0.9800 .

loop_
_geom_hbond_atom_site_label_D
_geom_hbond_atom_site_label_H
_geom_hbond_atom_site_label_A
_geom_hbond_distance_DH
_geom_hbond_distance_HA
_geom_hbond_distance_DA
_geom_hbond_angle_DHA
_geom_hbond_site_symmetry_A
_geom_hbond_publ_flag
C75 H75 N63 0.95 2.56 3.504(7) 172 3_445 no

loop_
_geom_torsion_atom_site_label_1
_geom_torsion_atom_site_label_2
_geom_torsion_atom_site_label_3
_geom_torsion_atom_site_label_4
_geom_torsion
_geom_torsion_site_symmetry_1
_geom_torsion_site_symmetry_2
_geom_torsion_site_symmetry_3
_geom_torsion_site_symmetry_4
C16 N11 C12 C13 -1.7(5) . . . .
Fe1 N11 C12 C13 179.7(3) . . . .
N11 C12 C13 C14 1.3(5) . . . .
C12 C13 C14 C15 -0.1(5) . . . .
C12 C13 C14 C14 179.1(3) . . . 2_657
C13 C14 C15 C16 -0.5(5) . . . .
C14 C14 C15 C16 -179.6(3) 2_657 . . .
C12 N11 C16 C15 1.1(5) . . . .
Fe1 N11 C16 C15 179.6(2) . . . .
C14 C15 C16 N11 0.0(5) . . . .
C26 N21 C22 C23 1.2(5) . . . .
Fe1 N21 C22 C23 -178.9(3) . . . .
N21 C22 C23 C24 -0.1(5) . . . .
C22 C23 C24 C25 -0.9(5) . . . .
C22 C23 C24 C24 179.3(2) . . . 2_556
C23 C24 C25 C26 0.7(5) . . . .
C24 C24 C25 C26 -179.5(2) 2_556 . . .
C22 N21 C26 C25 -1.3(5) . . . .
Fe1 N21 C26 C25 178.7(3) . . . .
C24 C25 C26 N21 0.4(6) . . . .
C76 N71 C72 C73 0.000(2) . . . .
N71 C72 C73 C74 0.000(1) . . . .
C72 C73 C74 C75 0.000(1) . . . .
C72 C73 C74 C74 180.000(1) . . . 5_556
C73 C74 C75 C76 0.000(1) . . . .
C74 C74 C75 C76 180.000(1) 5_556 . . .
C72 N71 C76 C75 0.000(2) . . . .
C74 C75 C76 N71 0.000(2) . . . .
